data_1564856
loop_
_publ_author_name
'Zhang, Cai-Xia'
'Fang, Duo-Wen'
'Wang, Jun-Ling'
'Jia, Ai-Quan'
'Zhang, Qian-Feng'

_publ_section_title
;
 Syntheses, characterizations, and reactivities of new
 1,4,7-trimethyl-l,4,7-triazacyclononane (Me3tacn) molybdenum and tungsten
 complexes
;
_journal_name_full 'Inorganica Chimica Acta'
_journal_page_first 119599
_journal_paper_doi 10.1016/j.ica.2020.119599
_journal_volume 507
_journal_year 2020
_chemical_formula_sum 'C12 H21 Mo N3 O3'
_chemical_formula_weight 351.26
_space_group_crystal_system orthorhombic
_space_group_IT_number 62
_space_group_name_Hall '-P 2ac 2n'
_space_group_name_H-M_alt 'P n m a'
_atom_sites_solution_hydrogens geom
_audit_creation_method SHELXL-2014/7
_cell_angle_alpha 90
_cell_angle_beta 90
_cell_angle_gamma 90
_cell_formula_units_Z 4
_cell_length_a 13.931(6)
_cell_length_b 13.025(6)
_cell_length_c 8.356(4)
_cell_measurement_reflns_used 4756
_cell_measurement_temperature 296(2)
_cell_measurement_theta_max 27.54
_cell_measurement_theta_min 2.84
_cell_volume 1516.2(12)
_computing_structure_refinement 'SHELXL-2014/7 (Sheldrick, 2014)'
_diffrn_ambient_temperature 296(2)
_diffrn_measured_fraction_theta_full 0.971
_diffrn_measured_fraction_theta_max 0.976
_diffrn_measurement_device_type 'CCD area detector'
_diffrn_measurement_method 'phi and omega scans'
_diffrn_radiation_type MoK\a
_diffrn_radiation_wavelength 0.71073
_diffrn_reflns_av_R_equivalents 0.0620
_diffrn_reflns_av_unetI/netI 0.1273
_diffrn_reflns_Laue_measured_fraction_full 0.971
_diffrn_reflns_Laue_measured_fraction_max 0.976
_diffrn_reflns_limit_h_max 18
_diffrn_reflns_limit_h_min -18
_diffrn_reflns_limit_k_max 16
_diffrn_reflns_limit_k_min -10
_diffrn_reflns_limit_l_max 10
_diffrn_reflns_limit_l_min -10
_diffrn_reflns_number 7412
_diffrn_reflns_point_group_measured_fraction_full 0.971
_diffrn_reflns_point_group_measured_fraction_max 0.976
_diffrn_reflns_theta_full 25.242
_diffrn_reflns_theta_max 27.564
_diffrn_reflns_theta_min 3.245
_exptl_absorpt_coefficient_mu 0.873
_exptl_crystal_colour yellow
_exptl_crystal_density_diffrn 1.539
_exptl_crystal_description needle
_exptl_crystal_F_000 720
_exptl_crystal_size_max 0.190
_exptl_crystal_size_mid 0.140
_exptl_crystal_size_min 0.120
_refine_diff_density_max 3.079
_refine_diff_density_min -5.867
_refine_diff_density_rms 0.336
_refine_ls_extinction_coef .
_refine_ls_extinction_method none
_refine_ls_goodness_of_fit_ref 1.227
_refine_ls_hydrogen_treatment constr
_refine_ls_matrix_type full
_refine_ls_number_parameters 96
_refine_ls_number_reflns 1784
_refine_ls_number_restraints 0
_refine_ls_restrained_S_all 1.227
_refine_ls_R_factor_all 0.2220
_refine_ls_R_factor_gt 0.0401
_refine_ls_shift/su_max 0.001
_refine_ls_shift/su_mean 0.000
_refine_ls_structure_factor_coef Fsqd
_refine_ls_weighting_details 'w=1/[\s^2^(Fo^2^)+(0.1026P)^2^+0.1071P] where P=(Fo^2^+2Fc^2^)/3'
_refine_ls_weighting_scheme calc
_refine_ls_wR_factor_gt 0.1204
_refine_ls_wR_factor_ref 0.1736
_reflns_Friedel_coverage 0.000
_reflns_Friedel_fraction_full .
_reflns_Friedel_fraction_max .
_reflns_number_gt 1189
_reflns_number_total 1784
_reflns_threshold_expression 'I > 2\s(I)'
_cod_data_source_file 1b.cif
_cod_data_source_block PNMA
_cod_database_code 1564856
_shelx_shelxl_version_number 2014/7
_shelx_space_group_comment
;
The symmetry employed for this shelxl refinement is uniquely defined
by the following loop, which should always be used as a source of
symmetry information in preference to the above space-group names.
They are only intended as comments.
;
_shelx_estimated_absorpt_t_min 0.852
_shelx_estimated_absorpt_t_max 0.903

loop_
_space_group_symop_operation_xyz
'x, y, z'
'-x+1/2, -y, z+1/2'
'-x, y+1/2, -z'
'x+1/2, -y+1/2, -z+1/2'
'-x, -y, -z'
'x-1/2, y, -z-1/2'
'x, -y-1/2, z'
'-x-1/2, y-1/2, z-1/2'

loop_
_atom_site_label
_atom_site_type_symbol
_atom_site_fract_x
_atom_site_fract_y
_atom_site_fract_z
_atom_site_U_iso_or_equiv
_atom_site_adp_type
_atom_site_occupancy
_atom_site_site_symmetry_order
_atom_site_calc_flag
_atom_site_refinement_flags_posn
_atom_site_refinement_flags_adp
_atom_site_refinement_flags_occupancy
_atom_site_disorder_assembly
_atom_site_disorder_group
Mo1 Mo 0.61937(2) 0.2500 1.02553(5) 0.0334(3) Uani 1 2 d S T P . .
O1 O 0.5811(3) 0.4061(4) 1.3008(5) 0.0787(13) Uani 1 1 d . . . . .
O2 O 0.3996(5) 0.2500 0.9758(6) 0.114(5) Uani 1 2 d S T P . .
N1 N 0.7862(3) 0.2500 1.0212(6) 0.0507(17) Uani 1 2 d S T P . .
N2 N 0.6572(2) 0.3598(4) 0.8167(6) 0.0644(14) Uani 1 1 d . . . . .
C1 C 0.5969(3) 0.3489(4) 1.1935(5) 0.0463(11) Uani 1 1 d . . . . .
C2 C 0.4822(5) 0.2500 0.9948(8) 0.062(3) Uani 1 2 d S T P . .
C3 C 0.8172(5) 0.3431(8) 0.9332(12) 0.107(3) Uani 1 1 d . . . . .
H3A H 0.8421 0.3909 1.0120 0.128 Uiso 1 1 calc R U . . .
H3B H 0.8710 0.3232 0.8662 0.128 Uiso 1 1 calc R U . . .
C4 C 0.7565(4) 0.3954(8) 0.841(2) 0.174(7) Uani 1 1 d . . . . .
H4A H 0.7858 0.4007 0.7357 0.209 Uiso 1 1 calc R U . . .
H4B H 0.7529 0.4645 0.8835 0.209 Uiso 1 1 calc R U . . .
C5 C 0.6478(9) 0.3011(10) 0.6689(8) 0.158(7) Uani 1 1 d . . . . .
H5A H 0.5884 0.3228 0.6186 0.189 Uiso 1 1 calc R U . . .
H5B H 0.6995 0.3228 0.5989 0.189 Uiso 1 1 calc R U . . .
C6 C 0.5923(5) 0.4499(6) 0.8118(12) 0.093(3) Uani 1 1 d . . . . .
H6A H 0.6060 0.4900 0.7182 0.140 Uiso 1 1 calc R U . . .
H6B H 0.6021 0.4910 0.9057 0.140 Uiso 1 1 calc R U . . .
H6C H 0.5269 0.4269 0.8084 0.140 Uiso 1 1 calc R U . . .
C7 C 0.8282(4) 0.2500 1.1836(9) 0.070(3) Uani 1 2 d S T P . .
H7A H 0.8938 0.2277 1.1782 0.105 Uiso 0.5 1 calc R U P . .
H7B H 0.7924 0.2042 1.2510 0.105 Uiso 0.5 1 calc R U P . .
H7C H 0.8256 0.3182 1.2272 0.105 Uiso 0.5 1 calc R U P . .

loop_
_atom_site_aniso_label
_atom_site_aniso_U_11
_atom_site_aniso_U_22
_atom_site_aniso_U_33
_atom_site_aniso_U_23
_atom_site_aniso_U_13
_atom_site_aniso_U_12
Mo1 0.0273(3) 0.0439(5) 0.0289(4) 0.000 -0.00023(10) 0.000
O1 0.095(2) 0.082(3) 0.059(2) -0.026(3) -0.003(2) 0.026(2)
O2 0.0323(19) 0.265(15) 0.046(3) 0.000 -0.0039(17) 0.000
N1 0.025(2) 0.079(5) 0.048(3) 0.000 -0.0046(15) 0.000
N2 0.0553(19) 0.078(4) 0.060(3) 0.035(3) 0.0150(17) 0.0163(19)
C1 0.0475(15) 0.049(3) 0.042(2) -0.002(3) -0.0014(16) 0.0079(18)
C2 0.036(3) 0.121(9) 0.029(2) 0.000 -0.0002(19) 0.000
C3 0.076(3) 0.143(8) 0.100(5) 0.056(6) -0.030(4) -0.068(5)
C4 0.053(3) 0.136(8) 0.33(2) 0.141(11) 0.018(5) -0.015(3)
C5 0.219(9) 0.217(18) 0.037(3) 0.023(6) 0.003(4) 0.133(11)
C6 0.088(3) 0.085(5) 0.106(6) 0.055(6) 0.014(4) 0.030(4)
C7 0.042(2) 0.117(8) 0.051(3) 0.000 -0.017(2) 0.000

loop_
_atom_type_symbol
_atom_type_description
_atom_type_scat_dispersion_real
_atom_type_scat_dispersion_imag
_atom_type_scat_source
C C 0.0033 0.0016 'International Tables Vol C Tables 4.2.6.8 and 6.1.1.4'
H H 0.0000 0.0000 'International Tables Vol C Tables 4.2.6.8 and 6.1.1.4'
N N 0.0061 0.0033 'International Tables Vol C Tables 4.2.6.8 and 6.1.1.4'
O O 0.0106 0.0060 'International Tables Vol C Tables 4.2.6.8 and 6.1.1.4'
Mo Mo -1.6832 0.6857 'International Tables Vol C Tables 4.2.6.8 and 6.1.1.4'

loop_
_geom_angle_atom_site_label_1
_geom_angle_atom_site_label_2
_geom_angle_atom_site_label_3
_geom_angle
_geom_angle_site_symmetry_1
_geom_angle_site_symmetry_3
C2 Mo1 C1 86.33(19) . .
C2 Mo1 C1 86.33(19) . 7_565
C1 Mo1 C1 83.7(3) . 7_565
C2 Mo1 N2 97.19(18) . .
C1 Mo1 N2 99.9(2) . .
C1 Mo1 N2 175.04(16) 7_565 .
C2 Mo1 N2 97.19(18) . 7_565
C1 Mo1 N2 175.04(16) . 7_565
C1 Mo1 N2 99.9(2) 7_565 7_565
N2 Mo1 N2 76.2(3) . 7_565
C2 Mo1 N1 171.5(2) . .
C1 Mo1 N1 100.00(15) . .
C1 Mo1 N1 100.00(15) 7_565 .
N2 Mo1 N1 76.16(13) . .
N2 Mo1 N1 76.15(13) 7_565 .
C7 N1 C3 109.9(4) . .
C7 N1 C3 109.9(4) . 7_565
C3 N1 C3 109.7(10) . 7_565
C7 N1 Mo1 112.4(4) . .
C3 N1 Mo1 107.4(4) . .
C3 N1 Mo1 107.4(4) 7_565 .
C5 N2 C4 111.4(9) . .
C5 N2 C6 109.7(6) . .
C4 N2 C6 109.1(6) . .
C5 N2 Mo1 107.1(6) . .
C4 N2 Mo1 107.8(6) . .
C6 N2 Mo1 111.7(4) . .
O1 C1 Mo1 176.9(4) . .
O2 C2 Mo1 179.8(6) . .
C4 C3 N1 121.3(5) . .
C4 C3 H3A 107.0 . .
N1 C3 H3A 107.0 . .
C4 C3 H3B 107.0 . .
N1 C3 H3B 107.0 . .
H3A C3 H3B 106.7 . .
C3 C4 N2 121.0(7) . .
C3 C4 H4A 107.1 . .
N2 C4 H4A 107.1 . .
C3 C4 H4B 107.1 . .
N2 C4 H4B 107.1 . .
H4A C4 H4B 106.8 . .
C5 C5 N2 121.6(5) 7_565 .
C5 C5 H5A 106.9 7_565 .
N2 C5 H5A 106.9 . .
C5 C5 H5B 106.9 7_565 .
N2 C5 H5B 106.9 . .
H5A C5 H5B 106.7 . .
N2 C6 H6A 109.5 . .
N2 C6 H6B 109.5 . .
H6A C6 H6B 109.5 . .
N2 C6 H6C 109.5 . .
H6A C6 H6C 109.5 . .
H6B C6 H6C 109.5 . .
N1 C7 H7A 109.5 . .
N1 C7 H7B 109.5 . .
H7A C7 H7B 109.5 . .
N1 C7 H7C 109.5 . .
H7A C7 H7C 109.5 . .
H7B C7 H7C 109.5 . .

loop_
_geom_bond_atom_site_label_1
_geom_bond_atom_site_label_2
_geom_bond_distance
_geom_bond_site_symmetry_2
Mo1 C2 1.928(6) .
Mo1 C1 1.931(5) .
Mo1 C1 1.931(5) 7_565
Mo1 N2 2.317(5) .
Mo1 N2 2.317(5) 7_565
Mo1 N1 2.324(5) .
O1 C1 1.186(6) .
O2 C2 1.162(10) .
N1 C7 1.478(8) .
N1 C3 1.484(8) .
N1 C3 1.484(8) 7_565
N2 C5 1.458(11) .
N2 C4 1.473(8) .
N2 C6 1.482(8) .
C3 C4 1.332(12) .
C3 H3A 0.9700 .
C3 H3B 0.9700 .
C4 H4A 0.9700 .
C4 H4B 0.9700 .
C5 C5 1.33(3) 7_565
C5 H5A 0.9700 .
C5 H5B 0.9700 .
C6 H6A 0.9600 .
C6 H6B 0.9600 .
C6 H6C 0.9600 .
C7 H7A 0.9600 .
C7 H7B 0.9600 .
C7 H7C 0.9600 .

loop_
_geom_torsion_atom_site_label_1
_geom_torsion_atom_site_label_2
_geom_torsion_atom_site_label_3
_geom_torsion_atom_site_label_4
_geom_torsion
_geom_torsion_site_symmetry_1
_geom_torsion_site_symmetry_2
_geom_torsion_site_symmetry_3
_geom_torsion_site_symmetry_4
C7 N1 C3 C4 -139.1(12) . . . .
C3 N1 C3 C4 100.0(14) 7_565 . . .
Mo1 N1 C3 C4 -16.5(14) . . . .
N1 C3 C4 N2 -3(2) . . . .
C5 N2 C4 C3 -96.7(15) . . . .
C6 N2 C4 C3 142.1(13) . . . .
Mo1 N2 C4 C3 20.6(16) . . . .
C4 N2 C5 C5 99.0(7) . . . 7_565
C6 N2 C5 C5 -140.1(4) . . . 7_565
Mo1 N2 C5 C5 -18.7(5) . . . 7_565
